data_7114401
loop_
_publ_author_name
'Brask, Justin K.'
'Dur\`a-Vil\`a, V\'ictor'
'Diaconescu, Paula L.'
'Cummins, Christopher C.'

_publ_section_title
;
 Vanadium nitride functionalization and denitrogenation by carbon
 disulfide and dioxideElectronic supplementary information (ESI)
 available: synthetic, spectroscopic, analytical, and computational
 results for all new complexes. Fig. S1: frontier orbitals of model
 anions: See http://www.rsc.org/suppdata/cc/b1/b111550m/
;
_journal_issue 8
_journal_name_full 'Chemical Communications'
_journal_page_first 902
_journal_paper_doi 10.1039/b111550m
_journal_year 2002
_chemical_formula_sum 'C36 H54 N3 S V'
_chemical_formula_weight 611.82
_chemical_name_systematic
; 
? 
;
_space_group_IT_number 15
_symmetry_cell_setting monoclinic
_symmetry_space_group_name_Hall '-C 2yc'
_symmetry_space_group_name_H-M 'C 1 2/c 1'
_atom_sites_solution_hydrogens geom
_atom_sites_solution_primary direct
_atom_sites_solution_secondary difmap
_audit_creation_method SHELXL
_cell_angle_alpha 90.00
_cell_angle_beta 93.515(3)
_cell_angle_gamma 90.00
_cell_formula_units_Z 8
_cell_length_a 30.398(5)
_cell_length_b 10.645(2)
_cell_length_c 22.194(4)
_cell_measurement_temperature 183(2)
_cell_volume 7168(2)
_computing_cell_refinement 'Siemens XSCANS'
_computing_data_collection 'Siemens XSCANS'
_computing_data_reduction 'Siemens SHELXTL'
_computing_molecular_graphics 'Siemens SHELXTL'
_computing_publication_material 'Siemens SHELXTL'
_computing_structure_refinement 'SHELXL-93 (Sheldrick, 1993)'
_computing_structure_solution 'SHELXS-86 (Sheldrick, 1990)'
_diffrn_ambient_temperature 183(2)
_diffrn_measurement_device 'Siemens P4'
_diffrn_measurement_method '\w scans'
_diffrn_radiation_monochromator graphite
_diffrn_radiation_source 'fine-focus sealed tube'
_diffrn_radiation_type MoK\a
_diffrn_radiation_wavelength 0.71073
_diffrn_reflns_av_R_equivalents 0.0436
_diffrn_reflns_av_sigmaI/netI 0.0325
_diffrn_reflns_limit_h_max 23
_diffrn_reflns_limit_h_min -33
_diffrn_reflns_limit_k_max 11
_diffrn_reflns_limit_k_min -11
_diffrn_reflns_limit_l_max 24
_diffrn_reflns_limit_l_min -22
_diffrn_reflns_number 10185
_diffrn_reflns_theta_max 20.00
_diffrn_reflns_theta_min 2.03
_exptl_absorpt_coefficient_mu 0.361
_exptl_absorpt_correction_T_max 0.2855
_exptl_absorpt_correction_T_min 0.2238
_exptl_absorpt_correction_type empirical
_exptl_crystal_density_diffrn 1.134
_exptl_crystal_F_000 2640
_exptl_crystal_size_max 0.24
_exptl_crystal_size_mid 0.22
_exptl_crystal_size_min 0.13
_refine_diff_density_max 0.310
_refine_diff_density_min -0.252
_refine_diff_density_rms 0.056
_refine_ls_extinction_method none
_refine_ls_goodness_of_fit_all 1.435
_refine_ls_goodness_of_fit_obs 1.441
_refine_ls_matrix_type full
_refine_ls_number_parameters 398
_refine_ls_number_reflns 3351
_refine_ls_number_restraints 0
_refine_ls_restrained_S_all 1.440
_refine_ls_restrained_S_obs 1.441
_refine_ls_R_factor_all 0.0888
_refine_ls_R_factor_obs 0.0873
_refine_ls_shift/esd_max -0.805
_refine_ls_shift/esd_mean 0.009
_refine_ls_structure_factor_coef Fsqd
_refine_ls_weighting_details 'w=1/[\s^2^(Fo^2^)+(0.0001P)^2^+59.2543P] where P=(Fo^2^+2Fc^2^)/3'
_refine_ls_weighting_scheme calc
_refine_ls_wR_factor_all 0.1606
_refine_ls_wR_factor_obs 0.1608
_reflns_number_observed 3301
_reflns_number_total 3352
_reflns_observed_criterion >2sigma(I)
_cod_data_source_file b111550m.txt
_cod_data_source_block b
_cod_depositor_comments
;
The following automatic conversions were performed:

'_symmetry_cell_setting' value 'Monoclinic' changed to 'monoclinic'
according to
/usr/data/users/saulius/automatic-downloads/retrospective/RSC/lib/dictionaries/cif_core.dic
dictionary named 'cif_core.dic' version 2.4.2 from 2011-04-26.

Automatic conversion script
Id: cif_fix_values 2281 2013-09-26 08:29:07Z andrius 

The following automatic conversions were performed:

'_refine_ls_weighting_scheme' value 'calc
w=1/[\s^2^(Fo^2^)+(0.0001P)^2^+59.2543P] where P=(Fo^2^+2Fc^2^)/3'
was changed to 'calc'. New tag '_refine_ls_weighting_details' was
created. The value of the new tag was set to
'w=1/[\s^2^(Fo^2^)+(0.0001P)^2^+59.2543P] where P=(Fo^2^+2Fc^2^)/3'.

Automatic conversion script
Id: cif_fix_values 3143 2015-03-26 13:38:13Z robertas 
;
_cod_original_cell_volume 7168.1(21)
_cod_original_sg_symbol_H-M C2/c
_cod_database_code 7114401

loop_
_symmetry_equiv_pos_as_xyz
'x, y, z'
'-x, y, -z+1/2'
'x+1/2, y+1/2, z'
'-x+1/2, y+1/2, -z+1/2'
'-x, -y, -z'
'x, -y, z-1/2'
'-x+1/2, -y+1/2, -z'
'x+1/2, -y+1/2, z-1/2'

loop_
_atom_site_aniso_label
_atom_site_aniso_U_11
_atom_site_aniso_U_22
_atom_site_aniso_U_33
_atom_site_aniso_U_23
_atom_site_aniso_U_13
_atom_site_aniso_U_12
V 0.0320(8) 0.0273(7) 0.0205(7) 0.0038(6) -0.0002(5) 0.0014(6)
S 0.0503(13) 0.0493(14) 0.0279(12) 0.0126(10) -0.0037(10) 0.0039(11)
N3 0.030(4) 0.036(4) 0.019(3) 0.007(3) -0.001(3) -0.001(3)
N2 0.034(4) 0.023(4) 0.018(3) 0.001(3) 0.001(3) -0.001(3)
C22 0.044(5) 0.036(6) 0.018(5) -0.002(5) 0.001(4) 0.002(4)
N1 0.038(4) 0.027(4) 0.023(4) 0.004(3) 0.004(3) 0.004(3)
C14 0.051(5) 0.039(5) 0.026(5) -0.004(4) -0.001(4) -0.011(5)
C32 0.032(6) 0.029(5) 0.027(5) -0.001(4) 0.002(4) 0.007(4)
C26 0.037(5) 0.036(5) 0.020(5) -0.009(4) 0.008(4) -0.004(4)
C11 0.037(5) 0.020(5) 0.038(5) 0.005(4) -0.006(4) -0.011(4)
C151 0.065(6) 0.061(6) 0.037(5) 0.010(5) -0.011(4) 0.005(5)
C13 0.048(5) 0.031(5) 0.030(5) -0.008(4) 0.005(4) -0.004(4)
C16 0.042(5) 0.021(5) 0.037(6) -0.006(5) -0.001(4) 0.007(4)
C33 0.050(6) 0.030(5) 0.030(5) 0.003(4) 0.007(4) 0.010(4)
C21 0.030(4) 0.026(5) 0.021(5) -0.002(4) 0.008(3) 0.002(4)
C17 0.047(5) 0.037(5) 0.040(5) 0.003(4) 0.005(4) -0.010(4)
C36 0.044(6) 0.029(5) 0.022(5) 0.009(4) 0.007(4) 0.007(4)
C27 0.033(5) 0.032(5) 0.036(5) 0.003(4) 0.010(4) 0.009(4)
C31 0.031(5) 0.020(4) 0.029(5) -0.008(4) 0.004(4) 0.001(4)
C12 0.039(5) 0.023(5) 0.040(6) 0.007(5) -0.014(4) 0.004(4)
C25 0.042(5) 0.040(6) 0.032(5) 0.001(5) 0.008(4) -0.006(4)
C35 0.034(5) 0.034(5) 0.033(5) 0.002(4) 0.004(4) 0.015(4)
C37 0.048(5) 0.040(5) 0.023(4) -0.002(4) -0.001(4) 0.003(4)
C34 0.048(6) 0.039(5) 0.026(5) 0.003(4) -0.002(5) 0.018(5)
C24 0.045(5) 0.033(6) 0.034(6) 0.016(5) 0.008(4) 0.007(4)
C15 0.045(5) 0.032(5) 0.030(5) 0.002(4) -0.007(4) -0.010(4)
C251 0.061(6) 0.064(6) 0.032(5) 0.012(4) 0.002(4) -0.002(5)
C351 0.053(6) 0.059(6) 0.041(5) 0.007(5) -0.002(4) 0.010(5)
C110 0.054(6) 0.058(6) 0.048(6) 0.005(5) 0.015(4) -0.008(5)
C131 0.067(6) 0.041(5) 0.048(5) -0.004(4) 0.009(5) 0.002(5)
C210 0.042(5) 0.030(5) 0.058(6) 0.000(4) -0.001(4) 0.005(4)
C19 0.062(6) 0.109(9) 0.053(6) 0.014(6) -0.010(5) -0.056(6)
C331 0.066(6) 0.045(6) 0.043(5) 0.012(5) 0.004(4) 0.011(5)
C29 0.046(5) 0.044(6) 0.101(7) -0.005(6) -0.022(5) 0.010(5)
C23 0.043(5) 0.033(5) 0.035(5) 0.000(4) 0.006(4) -0.009(4)
C310 0.064(6) 0.078(7) 0.026(5) -0.019(5) -0.001(4) -0.017(5)
C231 0.080(7) 0.037(6) 0.050(5) -0.002(5) 0.000(5) -0.007(5)
C39 0.059(6) 0.096(8) 0.037(5) -0.023(5) 0.012(5) 0.000(6)
C38 0.185(12) 0.043(6) 0.039(6) -0.014(5) -0.022(6) 0.021(7)
C28 0.083(7) 0.070(7) 0.073(7) 0.021(6) 0.043(6) 0.036(6)
C18 0.105(8) 0.032(6) 0.085(7) 0.013(5) 0.042(6) -0.004(5)

loop_
_atom_site_label
_atom_site_type_symbol
_atom_site_fract_x
_atom_site_fract_y
_atom_site_fract_z
_atom_site_U_iso_or_equiv
_atom_site_thermal_displace_type
_atom_site_occupancy
_atom_site_calc_flag
_atom_site_refinement_flags
V V 0.10866(4) 0.28478(11) 0.06763(5) 0.0267(4) Uani 1 d .
S S 0.09231(7) 0.3685(2) -0.01404(8) 0.0427(6) Uani 1 d .
N3 N 0.1345(2) 0.1287(5) 0.0532(2) 0.0284(15) Uani 1 d .
N2 N 0.0568(2) 0.2626(5) 0.1083(2) 0.0251(14) Uani 1 d .
C22 C 0.0382(3) 0.0391(7) 0.1184(4) 0.032(2) Uani 1 d .
N1 N 0.1483(2) 0.3906(5) 0.1123(2) 0.0295(15) Uani 1 d .
C14 C 0.1363(3) 0.4002(7) 0.3010(3) 0.039(2) Uani 1 d .
H14A H 0.1334(3) 0.4014(7) 0.3433(3) 0.047 Uiso 1 calc R
C32 C 0.1577(3) 0.0056(7) 0.1438(3) 0.029(2) Uani 1 d .
C26 C 0.0684(2) 0.1501(7) 0.2047(3) 0.031(2) Uani 1 d .
H22A H 0.0799(2) 0.2253(7) 0.2226(3) 0.037 Uiso 1 calc R
C11 C 0.1435(2) 0.3927(7) 0.1772(3) 0.032(2) Uani 1 d .
C151 C 0.1897(3) 0.2205(8) 0.3173(3) 0.055(2) Uani 1 d .
H15A H 0.2066(3) 0.1645(8) 0.2923(3) 0.082 Uiso 1 calc R
H15B H 0.1698(3) 0.1706(8) 0.3409(3) 0.082 Uiso 1 calc R
H15C H 0.2100(3) 0.2678(8) 0.3448(3) 0.082 Uiso 1 calc R
C13 C 0.1133(2) 0.4885(7) 0.2658(3) 0.036(2) Uani 1 d .
C16 C 0.1661(3) 0.3101(8) 0.2148(4) 0.034(2) Uani 1 d .
C33 C 0.1898(3) -0.0386(7) 0.1857(3) 0.036(2) Uani 1 d .
C21 C 0.0545(2) 0.1486(7) 0.1438(3) 0.026(2) Uani 1 d .
C17 C 0.1808(3) 0.4877(7) 0.0920(3) 0.041(2) Uani 1 d .
C36 C 0.2113(3) 0.1241(7) 0.0959(4) 0.031(2) Uani 1 d .
C27 C 0.0143(2) 0.3358(7) 0.1035(3) 0.033(2) Uani 1 d .
C31 C 0.1680(2) 0.0873(6) 0.0977(3) 0.027(2) Uani 1 d .
C12 C 0.1173(3) 0.4824(7) 0.2038(4) 0.035(2) Uani 1 d .
C25 C 0.0654(2) 0.0421(8) 0.2396(3) 0.037(2) Uani 1 d .
C35 C 0.2443(2) 0.0853(7) 0.1377(3) 0.034(2) Uani 1 d .
C37 C 0.1310(2) 0.0448(7) -0.0030(3) 0.037(2) Uani 1 d .
C34 C 0.2324(3) 0.0031(8) 0.1826(3) 0.038(2) Uani 1 d .
C24 C 0.0493(3) -0.0660(8) 0.2124(4) 0.037(2) Uani 1 d .
C15 C 0.1632(2) 0.3103(7) 0.2774(3) 0.036(2) Uani 1 d .
C251 C 0.0800(3) 0.0436(8) 0.3059(3) 0.053(2) Uani 1 d .
H25A H 0.0904(3) 0.1279(8) 0.3174(3) 0.079 Uiso 1 calc R
H25B H 0.1038(3) -0.0171(8) 0.3137(3) 0.079 Uiso 1 calc R
H25C H 0.0550(3) 0.0212(8) 0.3297(3) 0.079 Uiso 1 calc R
C351 C 0.2911(3) 0.1323(8) 0.1351(3) 0.051(2) Uani 1 d .
H35A H 0.3095(3) 0.0949(8) 0.1682(3) 0.077 Uiso 1 calc R
H35B H 0.2916(3) 0.2240(8) 0.1391(3) 0.077 Uiso 1 calc R
H35C H 0.3026(3) 0.1085(8) 0.0964(3) 0.077 Uiso 1 calc R
C110 C 0.1970(3) 0.4510(8) 0.0297(3) 0.053(2) Uani 1 d .
H11A H 0.2114(3) 0.3687(8) 0.0326(3) 0.079 Uiso 1 calc R
H11B H 0.2180(3) 0.5141(8) 0.0170(3) 0.079 Uiso 1 calc R
H11C H 0.1718(3) 0.4470(8) 0.0001(3) 0.079 Uiso 1 calc R
C131 C 0.0861(3) 0.5905(8) 0.2920(4) 0.052(2) Uani 1 d .
H13A H 0.0728(3) 0.6424(8) 0.2593(4) 0.077 Uiso 1 calc R
H13B H 0.1051(3) 0.6431(8) 0.3190(4) 0.077 Uiso 1 calc R
H13C H 0.0629(3) 0.5528(8) 0.3147(4) 0.077 Uiso 1 calc R
C210 C 0.0222(3) 0.4730(7) 0.0881(4) 0.044(2) Uani 1 d .
H21A H 0.0423(3) 0.5106(7) 0.1193(4) 0.065 Uiso 1 calc R
H21B H -0.0059(3) 0.5184(7) 0.0862(4) 0.065 Uiso 1 calc R
H21C H 0.0353(3) 0.4783(7) 0.0489(4) 0.065 Uiso 1 calc R
C19 C 0.2212(3) 0.4926(10) 0.1365(4) 0.075(3) Uani 1 d .
H19A H 0.2350(3) 0.4094(10) 0.1392(4) 0.113 Uiso 1 calc R
H19B H 0.2121(3) 0.5176(10) 0.1764(4) 0.113 Uiso 1 calc R
H19C H 0.2424(3) 0.5538(10) 0.1225(4) 0.113 Uiso 1 calc R
C331 C 0.1783(3) -0.1302(8) 0.2343(3) 0.051(2) Uani 1 d .
H33A H 0.1467(3) -0.1496(8) 0.2299(3) 0.077 Uiso 1 calc R
H33B H 0.1853(3) -0.0927(8) 0.2741(3) 0.077 Uiso 1 calc R
H33C H 0.1953(3) -0.2076(8) 0.2305(3) 0.077 Uiso 1 calc R
C29 C -0.0170(3) 0.2794(8) 0.0545(4) 0.065(3) Uani 1 d .
H29A H -0.0224(3) 0.1910(8) 0.0638(4) 0.097 Uiso 1 calc R
H29B H -0.0037(3) 0.2855(8) 0.0154(4) 0.097 Uiso 1 calc R
H29C H -0.0449(3) 0.3255(8) 0.0527(4) 0.097 Uiso 1 calc R
C23 C 0.0349(2) -0.0705(7) 0.1518(3) 0.037(2) Uani 1 d .
C310 C 0.0845(3) 0.0481(9) -0.0317(3) 0.056(3) Uani 1 d .
H31A H 0.0763(3) 0.1350(9) -0.0417(3) 0.084 Uiso 1 calc R
H31B H 0.0640(3) 0.0141(9) -0.0033(3) 0.084 Uiso 1 calc R
H31C H 0.0829(3) -0.0028(9) -0.0686(3) 0.084 Uiso 1 calc R
C231 C 0.0181(3) -0.1913(7) 0.1240(4) 0.056(2) Uani 1 d .
H23A H 0.0183(3) -0.2569(7) 0.1550(4) 0.084 Uiso 1 calc R
H23B H 0.0370(3) -0.2166(7) 0.0920(4) 0.084 Uiso 1 calc R
H23C H -0.0121(3) -0.1791(7) 0.1069(4) 0.084 Uiso 1 calc R
C39 C 0.1629(3) 0.0956(9) -0.0489(4) 0.064(3) Uani 1 d .
H39A H 0.1553(3) 0.1829(9) -0.0590(4) 0.096 Uiso 1 calc R
H39B H 0.1604(3) 0.0444(9) -0.0856(4) 0.096 Uiso 1 calc R
H39C H 0.1932(3) 0.0917(9) -0.0312(4) 0.096 Uiso 1 calc R
C38 C 0.1430(4) -0.0898(8) 0.0122(4) 0.090(4) Uani 1 d .
H38A H 0.1731(4) -0.0931(8) 0.0308(4) 0.135 Uiso 1 calc R
H38B H 0.1413(4) -0.1403(8) -0.0248(4) 0.135 Uiso 1 calc R
H38C H 0.1224(4) -0.1234(8) 0.0404(4) 0.135 Uiso 1 calc R
C28 C -0.0070(3) 0.3355(9) 0.1644(4) 0.074(3) Uani 1 d .
H28A H 0.0135(3) 0.3720(9) 0.1954(4) 0.111 Uiso 1 calc R
H28B H -0.0140(3) 0.2490(9) 0.1755(4) 0.111 Uiso 1 calc R
H28C H -0.0342(3) 0.3854(9) 0.1611(4) 0.111 Uiso 1 calc R
C18 C 0.1586(3) 0.6151(8) 0.0867(4) 0.072(3) Uani 1 d .
H18A H 0.1329(3) 0.6098(8) 0.0580(4) 0.109 Uiso 1 calc R
H18B H 0.1794(3) 0.6770(8) 0.0723(4) 0.109 Uiso 1 calc R
H18C H 0.1492(3) 0.6407(8) 0.1263(4) 0.109 Uiso 1 calc R
H32 H 0.1304(20) -0.0199(54) 0.1440(24) 0.007(18) Uiso 1 d .
H36 H 0.2192(18) 0.1706(53) 0.0662(26) 0.006(17) Uiso 1 d .
H22 H 0.0271(17) 0.0374(50) 0.0828(27) 0.000(17) Uiso 1 d .
H24 H 0.0482(19) -0.1358(62) 0.2367(28) 0.020(19) Uiso 1 d .
H34 H 0.2555(22) -0.0154(62) 0.2124(30) 0.034(21) Uiso 1 d .
H16 H 0.1816(17) 0.2526(54) 0.1990(24) 0.000(17) Uiso 1 d .
H12 H 0.1026(17) 0.5299(52) 0.1781(25) 0.000(16) Uiso 1 d .

loop_
_atom_type_symbol
_atom_type_description
_atom_type_scat_dispersion_real
_atom_type_scat_dispersion_imag
_atom_type_scat_source
C C 0.0033 0.0016 'International Tables Vol C Tables 4.2.6.8 and 6.1.1.4'
H H 0.0000 0.0000 'International Tables Vol C Tables 4.2.6.8 and 6.1.1.4'
N N 0.0061 0.0033 'International Tables Vol C Tables 4.2.6.8 and 6.1.1.4'
S S 0.1246 0.1234 'International Tables Vol C Tables 4.2.6.8 and 6.1.1.4'
V V 0.3005 0.5294 'International Tables Vol C Tables 4.2.6.8 and 6.1.1.4'

loop_
_geom_angle_atom_site_label_1
_geom_angle_atom_site_label_2
_geom_angle_atom_site_label_3
_geom_angle
N3 V N2 110.1(2)
N3 V N1 111.0(2)
N2 V N1 110.5(2)
N3 V S 108.4(2)
N2 V S 108.3(2)
N1 V S 108.5(2)
C31 N3 C37 112.9(5)
C31 N3 V 116.2(4)
C37 N3 V 130.3(4)
C21 N2 C27 113.7(5)
C21 N2 V 115.8(4)
C27 N2 V 130.0(4)
C21 C22 C23 122.0(7)
C11 N1 C17 113.0(5)
C11 N1 V 115.4(4)
C17 N1 V 131.0(4)
C15 C14 C13 123.2(7)
C33 C32 C31 121.6(8)
C25 C26 C21 120.3(7)
C16 C11 C12 117.4(8)
C16 C11 N1 121.0(7)
C12 C11 N1 121.5(7)
C14 C13 C12 117.0(7)
C14 C13 C131 122.9(7)
C12 C13 C131 120.0(7)
C11 C16 C15 123.0(8)
C34 C33 C32 118.8(7)
C34 C33 C331 120.3(7)
C32 C33 C331 120.8(8)
C22 C21 C26 119.3(7)
C22 C21 N2 120.9(6)
C26 C21 N2 119.8(6)
C18 C17 N1 109.6(6)
C18 C17 C19 110.9(8)
N1 C17 C19 110.0(6)
C18 C17 C110 108.7(7)
N1 C17 C110 110.0(6)
C19 C17 C110 107.5(7)
C31 C36 C35 123.3(8)
N2 C27 C29 109.9(6)
N2 C27 C210 111.4(6)
C29 C27 C210 108.5(6)
N2 C27 C28 110.1(6)
C29 C27 C28 110.5(7)
C210 C27 C28 106.3(6)
C36 C31 C32 117.3(7)
C36 C31 N3 121.9(6)
C32 C31 N3 120.8(7)
C13 C12 C11 122.5(8)
C24 C25 C26 118.8(7)
C24 C25 C251 120.7(7)
C26 C25 C251 120.5(7)
C36 C35 C34 117.3(8)
C36 C35 C351 121.3(7)
C34 C35 C351 121.4(7)
C38 C37 C310 108.7(7)
C38 C37 N3 111.5(6)
C310 C37 N3 110.2(6)
C38 C37 C39 109.0(7)
C310 C37 C39 108.8(6)
N3 C37 C39 108.5(6)
C33 C34 C35 121.7(7)
C25 C24 C23 122.4(8)
C14 C15 C16 116.8(7)
C14 C15 C151 121.8(7)
C16 C15 C151 121.3(8)
C22 C23 C24 117.3(7)
C22 C23 C231 122.2(7)
C24 C23 C231 120.4(7)

loop_
_geom_bond_atom_site_label_1
_geom_bond_atom_site_label_2
_geom_bond_distance
V N3 1.874(6)
V N2 1.879(5)
V N1 1.887(6)
V S 2.053(2)
N3 C31 1.443(9)
N3 C37 1.534(9)
N2 C21 1.451(8)
N2 C27 1.507(8)
C22 C21 1.374(10)
C22 C23 1.390(10)
N1 C11 1.456(9)
N1 C17 1.518(9)
C14 C15 1.383(10)
C14 C13 1.383(10)
C32 C33 1.388(10)
C32 C31 1.393(10)
C26 C25 1.392(10)
C26 C21 1.392(9)
C11 C16 1.368(10)
C11 C12 1.396(10)
C151 C15 1.503(10)
C13 C12 1.391(10)
C13 C131 1.502(10)
C16 C15 1.399(10)
C33 C34 1.375(11)
C33 C331 1.511(10)
C17 C18 1.516(11)
C17 C19 1.529(11)
C17 C110 1.545(10)
C36 C31 1.376(10)
C36 C35 1.386(10)
C27 C29 1.523(10)
C27 C210 1.523(10)
C27 C28 1.532(10)
C25 C24 1.375(10)
C25 C251 1.511(10)
C35 C34 1.391(10)
C35 C351 1.513(10)
C37 C38 1.512(11)
C37 C310 1.516(10)
C37 C39 1.546(11)
C24 C23 1.390(10)
C23 C231 1.502(10)
